data_4086118
loop_
_publ_author_name
'Aghazadeh Meshgi, Mohammad'
'Baumgartner, Judith'
'Marschner, Christoph'

_publ_section_title
;
 Oligosilanylsilatranes.
;
_journal_issue 15
_journal_name_full Organometallics
_journal_page_first 3721
_journal_page_last 3731
_journal_paper_doi 10.1021/acs.organomet.5b00404
_journal_volume 34
_journal_year 2015
_chemical_formula_sum 'C14 H35 N O3 Si4'
_chemical_formula_weight 377.79
_chemical_name_systematic
; 
 ? 
;
_space_group_IT_number 54
_symmetry_cell_setting orthorhombic
_symmetry_space_group_name_Hall '-P 2a 2ac'
_symmetry_space_group_name_H-M 'P c c a'
_atom_sites_solution_hydrogens geom
_atom_sites_solution_primary direct
_atom_sites_solution_secondary difmap
_audit_creation_method SHELXL-97
_cell_angle_alpha 90.00
_cell_angle_beta 90.00
_cell_angle_gamma 90.00
_cell_formula_units_Z 8
_cell_length_a 26.703(5)
_cell_length_b 12.277(3)
_cell_length_c 13.290(3)
_cell_measurement_reflns_used 8903
_cell_measurement_temperature 150(2)
_cell_measurement_theta_max 50.754
_cell_measurement_theta_min 4.744
_cell_volume 4356.9(17)
_computing_cell_refinement 'Bruker XSCANS'
_computing_data_collection 'Bruker XSCANS'
_computing_data_reduction 'Bruker SHELXTL'
_computing_molecular_graphics 'Bruker SHELXTL'
_computing_publication_material 'Bruker SHELXTL'
_computing_structure_refinement 'SHELXL-97 (Sheldrick, 1997)'
_computing_structure_solution 'SHELXS-97 (Sheldrick, 1990)'
_diffrn_ambient_temperature 150(2)
_diffrn_measured_fraction_theta_full 0.999
_diffrn_measured_fraction_theta_max 0.999
_diffrn_measurement_device_type 'SMART APEX'
_diffrn_measurement_method '\w scans'
_diffrn_radiation_monochromator graphite
_diffrn_radiation_source 'fine-focus sealed tube'
_diffrn_radiation_type MoK\a
_diffrn_radiation_wavelength 0.71073
_diffrn_reflns_av_R_equivalents 0.0533
_diffrn_reflns_av_sigmaI/netI 0.0293
_diffrn_reflns_limit_h_max 33
_diffrn_reflns_limit_h_min -33
_diffrn_reflns_limit_k_max 15
_diffrn_reflns_limit_k_min -15
_diffrn_reflns_limit_l_max 16
_diffrn_reflns_limit_l_min -16
_diffrn_reflns_number 32747
_diffrn_reflns_theta_full 26.38
_diffrn_reflns_theta_max 26.38
_diffrn_reflns_theta_min 1.53
_exptl_absorpt_coefficient_mu 0.283
_exptl_absorpt_correction_T_max 0.9669
_exptl_absorpt_correction_T_min 0.8905
_exptl_absorpt_correction_type multi-scan
_exptl_absorpt_process_details SADABS
_exptl_crystal_colour colorless
_exptl_crystal_density_diffrn 1.152
_exptl_crystal_density_method 'not measured'
_exptl_crystal_description plates
_exptl_crystal_F_000 1648
_exptl_crystal_size_max 0.42
_exptl_crystal_size_mid 0.37
_exptl_crystal_size_min 0.12
_refine_diff_density_max 0.574
_refine_diff_density_min -0.413
_refine_diff_density_rms 0.070
_refine_ls_extinction_method none
_refine_ls_goodness_of_fit_ref 1.136
_refine_ls_hydrogen_treatment mixed
_refine_ls_matrix_type full
_refine_ls_number_parameters 225
_refine_ls_number_reflns 4467
_refine_ls_number_restraints 1
_refine_ls_restrained_S_all 1.136
_refine_ls_R_factor_all 0.1009
_refine_ls_R_factor_gt 0.0812
_refine_ls_shift/su_max 0.019
_refine_ls_shift/su_mean 0.002
_refine_ls_structure_factor_coef Fsqd
_refine_ls_weighting_details 'calc w=1/[\s^2^(Fo^2^)+(0.0782P)^2^+4.9932P] where P=(Fo^2^+2Fc^2^)/3'
_refine_ls_weighting_scheme calc
_refine_ls_wR_factor_gt 0.1834
_refine_ls_wR_factor_ref 0.1968
_reflns_number_gt 3498
_reflns_number_total 4467
_reflns_threshold_expression >2sigma(I)
_cod_data_source_file om5b00404_si_002.cif
_cod_data_source_block 7_1119j
_cod_depositor_comments
;
The following automatic conversions were performed:

'_symmetry_cell_setting' value 'Orthorhombic' changed to
'orthorhombic' according to
/usr/data/users/saulius/crontab/automatic-downloads/rss-feeds/ACS/lib/dictionaries/cif_core.dic
dictionary named 'cif_core.dic' version 2.4.2 from 2011-04-26.

Automatic conversion script
Id: cif_fix_values 3271 2015-04-21 07:52:19Z andrius 

 Adding full bibliography for 4086115--4086125.cif.
;
_cod_original_cell_volume 4356.7(15)
_cod_original_sg_symbol_H-M Pcca
_cod_database_code 4086118

loop_
_symmetry_equiv_pos_as_xyz
'x, y, z'
'-x+1/2, -y, z'
'-x, y, -z+1/2'
'x+1/2, -y, -z+1/2'
'-x, -y, -z'
'x-1/2, y, -z'
'x, -y, z-1/2'
'-x-1/2, y, z-1/2'

loop_
_atom_site_label
_atom_site_type_symbol
_atom_site_fract_x
_atom_site_fract_y
_atom_site_fract_z
_atom_site_U_iso_or_equiv
_atom_site_adp_type
_atom_site_occupancy
_atom_site_symmetry_multiplicity
_atom_site_calc_flag
_atom_site_refinement_flags
_atom_site_disorder_assembly
_atom_site_disorder_group
C8 C 0.4772(13) 0.758(6) 0.120(4) 0.21(5) Uani 0.142(11) 1 d PD A 1
H8A H 0.4765 0.8360 0.1044 0.312 Uiso 0.142(11) 1 calc PR A 1
H8B H 0.4855 0.7171 0.0584 0.312 Uiso 0.142(11) 1 calc PR A 1
H8C H 0.5025 0.7435 0.1713 0.312 Uiso 0.142(11) 1 calc PR A 1
C88 C 0.4353(2) 0.6099(5) 0.1903(5) 0.083(2) Uani 0.858(11) 1 d P A 2
H88A H 0.4542 0.5696 0.1392 0.125 Uiso 0.858(11) 1 calc PR A 2
H88B H 0.4026 0.5752 0.2001 0.125 Uiso 0.858(11) 1 calc PR A 2
H88C H 0.4538 0.6095 0.2539 0.125 Uiso 0.858(11) 1 calc PR A 2
Si1 Si 0.39098(4) 0.93112(8) -0.00282(7) 0.0474(3) Uani 1 1 d . . .
Si2 Si 0.38454(4) 0.74779(9) 0.04477(7) 0.0537(3) Uani 1 1 d . A .
Si3 Si 0.30078(5) 0.71843(11) 0.09343(11) 0.0721(4) Uani 1 1 d . . .
Si4 Si 0.40672(7) 0.62666(10) -0.08306(9) 0.0816(5) Uani 1 1 d . . .
N1 N 0.39188(11) 1.1045(3) -0.0389(2) 0.0491(7) Uani 1 1 d . . .
O1 O 0.33847(10) 0.9338(2) -0.0711(2) 0.0624(7) Uani 1 1 d . . .
O2 O 0.39086(10) 0.9789(2) 0.11529(18) 0.0548(7) Uani 1 1 d . . .
O3 O 0.44545(10) 0.9327(2) -0.06492(19) 0.0523(6) Uani 1 1 d . . .
C1 C 0.31580(15) 1.0308(4) -0.1048(3) 0.0692(12) Uani 1 1 d . . .
H1A H 0.2917 1.0574 -0.0537 0.083 Uiso 1 1 calc R . .
H1B H 0.2972 1.0170 -0.1680 0.083 Uiso 1 1 calc R . .
C2 C 0.35615(15) 1.1161(4) -0.1227(3) 0.0616(11) Uani 1 1 d . . .
H2A H 0.3731 1.1034 -0.1879 0.074 Uiso 1 1 calc R . .
H2B H 0.3414 1.1901 -0.1231 0.074 Uiso 1 1 calc R . .
C3 C 0.39586(17) 1.0904(3) 0.1401(3) 0.0604(10) Uani 1 1 d . . .
H3A H 0.4315 1.1080 0.1521 0.072 Uiso 1 1 calc R . .
H3B H 0.3769 1.1065 0.2024 0.072 Uiso 1 1 calc R . .
C4 C 0.37582(17) 1.1590(3) 0.0541(3) 0.0629(11) Uani 1 1 d . . .
H4A H 0.3388 1.1633 0.0572 0.075 Uiso 1 1 calc R . .
H4B H 0.3896 1.2338 0.0574 0.075 Uiso 1 1 calc R . .
C5 C 0.46261(14) 1.0251(3) -0.1193(3) 0.0509(9) Uani 1 1 d . . .
H5A H 0.4499 1.0224 -0.1892 0.061 Uiso 1 1 calc R . .
H5B H 0.4997 1.0255 -0.1215 0.061 Uiso 1 1 calc R . .
C6 C 0.44384(14) 1.1273(3) -0.0675(3) 0.0502(9) Uani 1 1 d . . .
H6A H 0.4643 1.1435 -0.0073 0.060 Uiso 1 1 calc R . .
H6B H 0.4454 1.1904 -0.1138 0.060 Uiso 1 1 calc R . .
C7 C 0.42799(19) 0.7235(4) 0.1564(3) 0.0639(11) Uani 1 1 d D . .
H7A H 0.4176 0.7676 0.2152 0.077 Uiso 0.142(11) 1 calc PR A 1
H7B H 0.4283 0.6457 0.1758 0.077 Uiso 0.142(11) 1 calc PR A 1
H90 H 0.4665(14) 0.734(2) 0.160(2) 0.004(7) Uiso 0.858(11) 1 d P A 2
H91 H 0.422(2) 0.756(5) 0.216(5) 0.10(2) Uiso 0.858(11) 1 d P A 2
C9 C 0.2610(2) 0.6770(5) -0.0168(5) 0.122(3) Uani 1 1 d . . .
H9A H 0.2266 0.6642 0.0059 0.182 Uiso 1 1 calc R . .
H9B H 0.2745 0.6101 -0.0465 0.182 Uiso 1 1 calc R . .
H9C H 0.2613 0.7352 -0.0673 0.182 Uiso 1 1 calc R . .
C10 C 0.2967(2) 0.6110(5) 0.1943(5) 0.113(2) Uani 1 1 d . . .
H10A H 0.2621 0.6058 0.2185 0.169 Uiso 1 1 calc R . .
H10B H 0.3188 0.6307 0.2503 0.169 Uiso 1 1 calc R . .
H10C H 0.3071 0.5406 0.1665 0.169 Uiso 1 1 calc R . .
C11 C 0.27229(18) 0.8445(4) 0.1468(4) 0.0823(14) Uani 1 1 d . . .
H11A H 0.2693 0.8996 0.0938 0.124 Uiso 1 1 calc R . .
H11B H 0.2936 0.8726 0.2009 0.124 Uiso 1 1 calc R . .
H11C H 0.2390 0.8277 0.1737 0.124 Uiso 1 1 calc R . .
C12 C 0.3742(3) 0.6631(4) -0.2033(4) 0.146(4) Uani 1 1 d . . .
H12A H 0.3792 0.7407 -0.2175 0.219 Uiso 1 1 calc R . .
H12B H 0.3383 0.6481 -0.1968 0.219 Uiso 1 1 calc R . .
H12C H 0.3881 0.6197 -0.2585 0.219 Uiso 1 1 calc R . .
C13 C 0.4756(3) 0.6351(5) -0.1041(5) 0.125(3) Uani 1 1 d . . .
H13A H 0.4856 0.5815 -0.1550 0.187 Uiso 1 1 calc R . .
H13B H 0.4932 0.6198 -0.0409 0.187 Uiso 1 1 calc R . .
H13C H 0.4844 0.7084 -0.1275 0.187 Uiso 1 1 calc R . .
C14 C 0.3894(2) 0.4818(4) -0.0503(4) 0.0890(17) Uani 1 1 d . . .
H14A H 0.4023 0.4325 -0.1022 0.133 Uiso 1 1 calc R . .
H14B H 0.3529 0.4751 -0.0468 0.133 Uiso 1 1 calc R . .
H14C H 0.4040 0.4626 0.0149 0.133 Uiso 1 1 calc R . .

loop_
_atom_site_aniso_label
_atom_site_aniso_U_11
_atom_site_aniso_U_22
_atom_site_aniso_U_33
_atom_site_aniso_U_23
_atom_site_aniso_U_13
_atom_site_aniso_U_12
C8 0.18(7) 0.28(10) 0.16(6) 0.11(6) -0.10(5) -0.13(6)
C88 0.084(4) 0.075(4) 0.090(4) 0.030(3) -0.019(3) -0.013(3)
Si1 0.0561(6) 0.0477(6) 0.0384(5) -0.0023(4) -0.0104(4) -0.0013(4)
Si2 0.0744(7) 0.0485(6) 0.0381(5) 0.0000(4) -0.0111(5) -0.0042(5)
Si3 0.0647(8) 0.0691(8) 0.0825(9) 0.0009(7) -0.0256(6) -0.0090(6)
Si4 0.1597(15) 0.0436(6) 0.0414(6) -0.0040(5) 0.0031(7) -0.0091(7)
N1 0.0493(17) 0.0535(18) 0.0445(16) 0.0039(14) -0.0032(13) 0.0047(13)
O1 0.0602(16) 0.0689(18) 0.0580(16) 0.0146(14) -0.0185(13) -0.0125(13)
O2 0.0787(18) 0.0469(14) 0.0389(13) -0.0022(11) -0.0024(12) 0.0035(13)
O3 0.0592(15) 0.0478(14) 0.0500(14) -0.0089(12) -0.0029(12) 0.0045(12)
C1 0.052(2) 0.089(3) 0.066(3) 0.026(2) -0.014(2) -0.004(2)
C2 0.054(2) 0.071(3) 0.060(2) 0.021(2) -0.0060(19) 0.005(2)
C3 0.091(3) 0.049(2) 0.041(2) -0.0080(17) 0.0020(19) 0.010(2)
C4 0.072(3) 0.055(2) 0.061(2) -0.0001(19) 0.010(2) 0.015(2)
C5 0.050(2) 0.058(2) 0.0448(19) -0.0041(17) -0.0024(16) -0.0019(17)
C6 0.055(2) 0.047(2) 0.049(2) 0.0050(17) -0.0057(16) 0.0003(16)
C7 0.074(3) 0.074(3) 0.044(2) -0.001(2) -0.010(2) 0.012(2)
C9 0.101(5) 0.111(5) 0.153(6) -0.056(4) -0.071(4) 0.015(3)
C10 0.066(3) 0.114(5) 0.158(6) 0.047(4) 0.019(4) -0.022(3)
C11 0.071(3) 0.102(4) 0.073(3) -0.013(3) -0.018(2) 0.004(3)
C12 0.332(11) 0.063(3) 0.044(3) -0.004(2) -0.047(5) 0.010(5)
C13 0.186(7) 0.084(4) 0.105(4) -0.032(3) 0.081(5) -0.015(4)
C14 0.153(5) 0.049(2) 0.065(3) -0.002(2) -0.012(3) -0.017(3)

loop_
_atom_type_symbol
_atom_type_description
_atom_type_scat_dispersion_real
_atom_type_scat_dispersion_imag
_atom_type_scat_source
C C 0.0033 0.0016 'International Tables Vol C Tables 4.2.6.8 and 6.1.1.4'
H H 0.0000 0.0000 'International Tables Vol C Tables 4.2.6.8 and 6.1.1.4'
N N 0.0061 0.0033 'International Tables Vol C Tables 4.2.6.8 and 6.1.1.4'
O O 0.0106 0.0060 'International Tables Vol C Tables 4.2.6.8 and 6.1.1.4'
Si Si 0.0817 0.0704 'International Tables Vol C Tables 4.2.6.8 and 6.1.1.4'

loop_
_geom_angle_atom_site_label_1
_geom_angle_atom_site_label_2
_geom_angle_atom_site_label_3
_geom_angle
O1 Si1 O3 117.50(14)
O1 Si1 O2 120.03(15)
O3 Si1 O2 117.38(14)
O1 Si1 N1 82.58(13)
O3 Si1 N1 82.58(12)
O2 Si1 N1 82.19(12)
O1 Si1 Si2 95.95(10)
O3 Si1 Si2 102.00(10)
O2 Si1 Si2 94.79(10)
N1 Si1 Si2 175.33(10)
C7 Si2 Si4 108.21(16)
C7 Si2 Si1 108.37(16)
Si4 Si2 Si1 113.38(6)
C7 Si2 Si3 109.89(16)
Si4 Si2 Si3 110.07(7)
Si1 Si2 Si3 106.90(6)
C11 Si3 C9 106.9(2)
C11 Si3 C10 106.7(3)
C9 Si3 C10 109.4(3)
C11 Si3 Si2 111.39(18)
C9 Si3 Si2 111.3(2)
C10 Si3 Si2 110.93(17)
C13 Si4 C12 108.4(4)
C13 Si4 C14 109.2(3)
C12 Si4 C14 107.9(3)
C13 Si4 Si2 108.91(18)
C12 Si4 Si2 110.5(2)
C14 Si4 Si2 111.74(17)
C6 N1 C4 114.1(3)
C6 N1 C2 113.5(3)
C4 N1 C2 113.7(3)
C6 N1 Si1 104.7(2)
C4 N1 Si1 104.9(2)
C2 N1 Si1 104.7(2)
C1 O1 Si1 123.3(3)
C3 O2 Si1 123.9(2)
C5 O3 Si1 122.7(2)
O1 C1 C2 109.1(3)
N1 C2 C1 105.9(3)
O2 C3 C4 109.2(3)
N1 C4 C3 106.1(3)
O3 C5 C6 108.9(3)
N1 C6 C5 105.8(3)
C8 C7 C88 105(3)
C8 C7 Si2 104(2)
C88 C7 Si2 117.6(4)

loop_
_geom_bond_atom_site_label_1
_geom_bond_atom_site_label_2
_geom_bond_distance
C8 C7 1.46(2)
C88 C7 1.479(7)
Si1 O1 1.671(3)
Si1 O3 1.672(3)
Si1 O2 1.676(3)
Si1 N1 2.182(3)
Si1 Si2 2.3443(15)
Si2 C7 1.907(4)
Si2 Si4 2.3341(17)
Si2 Si3 2.3558(19)
Si3 C11 1.865(5)
Si3 C9 1.879(5)
Si3 C10 1.884(6)
Si4 C13 1.864(7)
Si4 C12 1.873(5)
Si4 C14 1.888(5)
N1 C6 1.466(5)
N1 C4 1.470(5)
N1 C2 1.473(5)
O1 C1 1.409(5)
O2 C3 1.414(5)
O3 C5 1.421(4)
C1 C2 1.522(6)
C3 C4 1.517(6)
C5 C6 1.515(5)

loop_
_geom_torsion_atom_site_label_1
_geom_torsion_atom_site_label_2
_geom_torsion_atom_site_label_3
_geom_torsion_atom_site_label_4
_geom_torsion
O1 Si1 Si2 C7 -163.23(19)
O3 Si1 Si2 C7 76.99(19)
O2 Si1 Si2 C7 -42.3(2)
N1 Si1 Si2 C7 -91.8(12)
O1 Si1 Si2 Si4 76.63(13)
O3 Si1 Si2 Si4 -43.15(12)
O2 Si1 Si2 Si4 -162.47(11)
N1 Si1 Si2 Si4 148.1(12)
O1 Si1 Si2 Si3 -44.84(12)
O3 Si1 Si2 Si3 -164.62(10)
O2 Si1 Si2 Si3 76.06(11)
N1 Si1 Si2 Si3 26.6(12)
C7 Si2 Si3 C11 87.2(2)
Si4 Si2 Si3 C11 -153.69(18)
Si1 Si2 Si3 C11 -30.15(18)
C7 Si2 Si3 C9 -153.6(3)
Si4 Si2 Si3 C9 -34.5(2)
Si1 Si2 Si3 C9 89.0(2)
C7 Si2 Si3 C10 -31.4(3)
Si4 Si2 Si3 C10 87.6(3)
Si1 Si2 Si3 C10 -148.8(2)
C7 Si2 Si4 C13 -50.1(3)
Si1 Si2 Si4 C13 70.1(2)
Si3 Si2 Si4 C13 -170.2(2)
C7 Si2 Si4 C12 -169.1(3)
Si1 Si2 Si4 C12 -48.9(3)
Si3 Si2 Si4 C12 70.8(3)
C7 Si2 Si4 C14 70.6(3)
Si1 Si2 Si4 C14 -169.2(2)
Si3 Si2 Si4 C14 -49.5(2)
O1 Si1 N1 C6 -135.4(2)
O3 Si1 N1 C6 -16.3(2)
O2 Si1 N1 C6 102.8(2)
Si2 Si1 N1 C6 152.7(11)
O1 Si1 N1 C4 104.3(3)
O3 Si1 N1 C4 -136.6(3)
O2 Si1 N1 C4 -17.6(3)
Si2 Si1 N1 C4 32.3(13)
O1 Si1 N1 C2 -15.7(2)
O3 Si1 N1 C2 103.4(2)
O2 Si1 N1 C2 -137.5(2)
Si2 Si1 N1 C2 -87.7(12)
O3 Si1 O1 C1 -86.4(3)
O2 Si1 O1 C1 67.7(3)
N1 Si1 O1 C1 -8.8(3)
Si2 Si1 O1 C1 166.7(3)
O1 Si1 O2 C3 -82.7(3)
O3 Si1 O2 C3 71.5(3)
N1 Si1 O2 C3 -6.0(3)
Si2 Si1 O2 C3 177.6(3)
O1 Si1 O3 C5 68.8(3)
O2 Si1 O3 C5 -86.0(3)
N1 Si1 O3 C5 -8.9(2)
Si2 Si1 O3 C5 172.1(2)
Si1 O1 C1 C2 31.1(5)
C6 N1 C2 C1 146.2(3)
C4 N1 C2 C1 -81.2(4)
Si1 N1 C2 C1 32.7(4)
O1 C1 C2 N1 -40.6(5)
Si1 O2 C3 C4 27.9(5)
C6 N1 C4 C3 -80.4(4)
C2 N1 C4 C3 147.3(3)
Si1 N1 C4 C3 33.5(4)
O2 C3 C4 N1 -39.5(5)
Si1 O3 C5 C6 31.8(4)
C4 N1 C6 C5 147.9(3)
C2 N1 C6 C5 -79.7(4)
Si1 N1 C6 C5 33.8(3)
O3 C5 C6 N1 -41.9(4)
Si4 Si2 C7 C8 67(3)
Si1 Si2 C7 C8 -57(3)
Si3 Si2 C7 C8 -173(3)
Si4 Si2 C7 C88 -48.5(5)
Si1 Si2 C7 C88 -171.8(4)
Si3 Si2 C7 C88 71.8(4)
